data_4031241
loop_
_publ_author_name
'Graziani, R.'
'Bombieri, G.'
'Forsellini, E.'

_publ_section_title
;
 Crystal structure of tetra-ammonium uranyl tricarbonate
;
_journal_name_full
;
Journal of the Chemical Society. Dalton Transactions, Inorganic Chemistry 
(1972-)
;
_journal_page_first 2059
_journal_page_last 2061
_journal_volume 1972
_journal_year 1972
_chemical_formula_sum 'C3 H16 N4 O11 U'
_chemical_name_systematic '(N H4)4 (U O2) (C O3)3'
_space_group_IT_number 15
_symmetry_space_group_name_Hall '-C 2yc'
_symmetry_space_group_name_H-M 'C 1 2/c 1'
_cell_angle_alpha 90
_cell_angle_beta 96.45
_cell_angle_gamma 90
_cell_formula_units_Z 4
_cell_length_a 10.68
_cell_length_b 9.38
_cell_length_c 12.85
_cell_volume 1279.144
_citation_journal_id_ASTM JCDTBI
_cod_data_source_file Graziani_JCDTBI_1972_1833.cif
_cod_data_source_block C3H16N4O11U1
_cod_original_formula_sum 'C3 H16 N4 O11 U1'
_cod_database_code 4031241

loop_
_symmetry_equiv_pos_as_xyz
x,y,z
-x,y,-z+1/2
-x,-y,-z
x,-y,z-1/2
x+1/2,y+1/2,z
-x+1/2,y+1/2,-z+1/2
-x+1/2,-y+1/2,-z
x+1/2,-y+1/2,z-1/2

loop_
_atom_site_label
_atom_site_type_symbol
_atom_site_fract_x
_atom_site_fract_y
_atom_site_fract_z
_atom_site_occupancy
_atom_site_U_iso_or_equiv
_atom_site_attached_hydrogens
O4 O-2 0.5 0.1333 0.25 1 0.0 0
O3 O-2 0.5706 0.4747 0.1665 1 0.0 0
N1 N-3 0.6776 0.3359 0.3528 1 0.0 4
O1 O-2 0.5389 0.9261 0.1715 1 0.0 0
N2 N-3 0.6061 0.8289 0.5398 1 0.0 4
C1 C+4 0.5 0.0038 0.25 1 0.0 0
O2 O-2 0.5965 0.6797 0.0868 1 0.0 0
O5 O-2 0.6743 0.4748 0.0258 1 0.0 0
O6 O-2 0.6532 0.6945 0.3228 1 0.0 0
C2 C+4 0.6171 0.54 0.091 1 0.0 0
U1 U+6 0.5 0.6928 0.25 1 0.0 0
